data_2233201
loop_
_publ_author_name
'Zhao, Hai-Rong'

_publ_section_title
;
 <i>catena</i>-Poly[1-[(2-fluorobenzylidene)amino]quinolinium
 [plumbate(II)-tri-\m-iodido]]
;
_journal_coeditor_code IM2337
_journal_issue 1
_journal_name_full 'Acta Crystallographica Section E'
_journal_page_first m19
_journal_paper_doi 10.1107/S1600536811051853
_journal_volume 68
_journal_year 2012
_chemical_formula_iupac '(C16 H12 F N2) [Pb I3]'
_chemical_formula_moiety 'C16 H12 F N2 +, I3 Pb -'
_chemical_formula_sum 'C16 H12 F I3 N2 Pb'
_chemical_formula_weight 839.17
_chemical_name_systematic
;
<i>catena</i>-Poly[1-[(2-fluorobenzylidene)amino]quinolinium
[plumbate(II)-tri-\m-iodido]]
;
_space_group_IT_number 61
_symmetry_cell_setting orthorhombic
_symmetry_space_group_name_Hall '-P 2ac 2ab'
_symmetry_space_group_name_H-M 'P b c a'
_atom_sites_solution_hydrogens geom
_atom_sites_solution_primary direct
_atom_sites_solution_secondary difmap
_audit_creation_method SHELXL-97
_cell_angle_alpha 90.00
_cell_angle_beta 90.00
_cell_angle_gamma 90.00
_cell_formula_units_Z 8
_cell_length_a 20.888(4)
_cell_length_b 7.9112(15)
_cell_length_c 25.197(5)
_cell_measurement_temperature 296(2)
_cell_volume 4163.8(14)
_computing_cell_refinement 'SAINT (Siemens, 1996)'
_computing_data_collection 'SMART (Siemens, 1996)'
_computing_data_reduction 'SAINT (Siemens, 1996)'
_computing_molecular_graphics 'SHELXTL (Sheldrick, 2008)'
_computing_publication_material 'SHELXTL (Sheldrick, 2008)'
_computing_structure_refinement 'SHELXL97 (Sheldrick, 2008)'
_computing_structure_solution 'SHELXS97 (Sheldrick, 2008)'
_diffrn_ambient_temperature 296(2)
_diffrn_measured_fraction_theta_full 1.000
_diffrn_measured_fraction_theta_max 1.000
_diffrn_measurement_device_type 'Siemens SMART CCD area-detector'
_diffrn_measurement_method 'phi and omega scans'
_diffrn_radiation_monochromator graphite
_diffrn_radiation_source 'fine-focus sealed tube'
_diffrn_radiation_type MoK\a
_diffrn_radiation_wavelength 0.71073
_diffrn_reflns_av_R_equivalents 0.1557
_diffrn_reflns_av_sigmaI/netI 0.0911
_diffrn_reflns_limit_h_max 25
_diffrn_reflns_limit_h_min -25
_diffrn_reflns_limit_k_max 9
_diffrn_reflns_limit_k_min -9
_diffrn_reflns_limit_l_max 31
_diffrn_reflns_limit_l_min -31
_diffrn_reflns_number 30847
_diffrn_reflns_theta_full 26.00
_diffrn_reflns_theta_max 26.00
_diffrn_reflns_theta_min 1.62
_exptl_absorpt_coefficient_mu 12.560
_exptl_absorpt_correction_T_max 0.882
_exptl_absorpt_correction_T_min 0.747
_exptl_absorpt_correction_type multi-scan
_exptl_absorpt_process_details '(SADABS; Sheldrick, 2002)'
_exptl_crystal_colour orange-red
_exptl_crystal_density_diffrn 2.677
_exptl_crystal_density_method 'not measured'
_exptl_crystal_description neddle
_exptl_crystal_F_000 2976
_exptl_crystal_size_max 0.04
_exptl_crystal_size_mid 0.02
_exptl_crystal_size_min 0.01
_refine_diff_density_max 0.957
_refine_diff_density_min -0.945
_refine_ls_extinction_method none
_refine_ls_goodness_of_fit_ref 0.957
_refine_ls_hydrogen_treatment constr
_refine_ls_matrix_type full
_refine_ls_number_parameters 208
_refine_ls_number_reflns 4090
_refine_ls_number_restraints 0
_refine_ls_restrained_S_all 0.957
_refine_ls_R_factor_all 0.1488
_refine_ls_R_factor_gt 0.0470
_refine_ls_shift/su_max 0.001
_refine_ls_shift/su_mean 0.000
_refine_ls_structure_factor_coef Fsqd
_refine_ls_weighting_details 'calc w=1/[\s^2^(Fo^2^)+(0.0158P)^2^+0.0000P] where P=(Fo^2^+2Fc^2^)/3'
_refine_ls_weighting_scheme calc
_refine_ls_wR_factor_gt 0.0657
_refine_ls_wR_factor_ref 0.0818
_reflns_number_gt 1770
_reflns_number_total 4090
_reflns_threshold_expression I>2sigma(I)
_cod_data_source_file im2337.cif
_cod_data_source_block I
_cod_database_code 2233201
_cod_database_fobs_code 2233201

loop_
_symmetry_equiv_pos_as_xyz
'x, y, z'
'-x+1/2, -y, z+1/2'
'x+1/2, -y+1/2, -z'
'-x, y+1/2, -z+1/2'
'-x, -y, -z'
'x-1/2, y, -z-1/2'
'-x-1/2, y-1/2, z'
'x, -y-1/2, z-1/2'

loop_
_atom_site_type_symbol
_atom_site_label
_atom_site_fract_x
_atom_site_fract_y
_atom_site_fract_z
_atom_site_U_iso_or_equiv
_atom_site_adp_type
_atom_site_calc_flag
_atom_site_refinement_flags
_atom_site_occupancy
_atom_site_symmetry_multiplicity
C C12 -0.1124(8) 0.409(2) 0.2967(6) 0.073(5) Uani d . 1 1
Pb Pb1 0.24868(3) 0.30676(6) 0.394853(19) 0.04686(15) Uani d . 1 1
I I1 0.31600(4) 0.05236(13) 0.48094(3) 0.0538(3) Uani d . 1 1
I I2 0.12891(4) 0.05643(12) 0.40030(4) 0.0583(3) Uani d . 1 1
I I3 0.31533(4) 0.05436(13) 0.30998(3) 0.0596(3) Uani d . 1 1
F F1 -0.1508(4) 0.4781(12) 0.2589(4) 0.111(4) Uani d . 1 1
N N1 0.0224(5) 0.2690(14) 0.1530(4) 0.049(3) Uani d . 1 1
N N2 0.0119(5) 0.2585(14) 0.2088(4) 0.058(3) Uani d . 1 1
C C1 -0.0187(7) 0.2012(17) 0.1191(5) 0.060(4) Uani d . 1 1
H H1 -0.0562 0.1525 0.1318 0.073 Uiso calc R 1 1
C C2 -0.0062(7) 0.2018(18) 0.0630(6) 0.071(5) Uani d . 1 1
H H2 -0.0359 0.1579 0.0392 0.086 Uiso calc R 1 1
C C3 0.0503(7) 0.2683(18) 0.0453(6) 0.064(4) Uani d . 1 1
H H3 0.0597 0.2675 0.0093 0.077 Uiso calc R 1 1
C C4 0.0927(7) 0.336(2) 0.0803(7) 0.070(5) Uani d . 1 1
C C5 0.1517(7) 0.408(2) 0.0643(6) 0.090(6) Uani d . 1 1
H H5 0.1622 0.4115 0.0284 0.108 Uiso calc R 1 1
C C6 0.1922(7) 0.471(2) 0.0994(6) 0.112(7) Uani d . 1 1
H H6 0.2299 0.5216 0.0877 0.134 Uiso calc R 1 1
C C7 0.1793(7) 0.464(2) 0.1555(6) 0.097(6) Uani d . 1 1
H H7 0.2087 0.5072 0.1796 0.117 Uiso calc R 1 1
C C8 0.1249(7) 0.394(2) 0.1730(6) 0.080(5) Uani d . 1 1
H H8 0.1170 0.3871 0.2092 0.096 Uiso calc R 1 1
C C9 0.0800(7) 0.3326(18) 0.1367(6) 0.055(4) Uani d . 1 1
C C10 -0.0397(6) 0.3288(15) 0.2223(5) 0.043(3) Uani d . 1 1
H H10 -0.0665 0.3773 0.1971 0.052 Uiso calc R 1 1
C C11 -0.0565(7) 0.3323(17) 0.2785(5) 0.051(4) Uani d . 1 1
C C13 -0.1289(7) 0.421(2) 0.3469(6) 0.080(5) Uani d . 1 1
H H13 -0.1660 0.4788 0.3563 0.096 Uiso calc R 1 1
C C14 -0.0916(9) 0.350(2) 0.3848(7) 0.096(6) Uani d . 1 1
H H14 -0.1040 0.3526 0.4202 0.115 Uiso calc R 1 1
C C15 -0.0353(8) 0.274(2) 0.3700(6) 0.083(6) Uani d . 1 1
H H15 -0.0097 0.2252 0.3959 0.099 Uiso calc R 1 1
C C16 -0.0158(7) 0.2680(18) 0.3182(6) 0.065(4) Uani d . 1 1
H H16 0.0238 0.2220 0.3093 0.078 Uiso calc R 1 1

loop_
_atom_site_aniso_label
_atom_site_aniso_U_11
_atom_site_aniso_U_22
_atom_site_aniso_U_33
_atom_site_aniso_U_12
_atom_site_aniso_U_13
_atom_site_aniso_U_23
C12 0.076(12) 0.102(14) 0.042(10) 0.015(11) -0.003(9) -0.037(10)
Pb1 0.0469(3) 0.0437(3) 0.0499(3) -0.0005(2) -0.0006(4) -0.0024(3)
I1 0.0494(6) 0.0675(6) 0.0444(5) -0.0033(6) -0.0076(4) -0.0005(5)
I2 0.0422(5) 0.0616(6) 0.0710(6) -0.0023(5) -0.0070(5) -0.0082(6)
I3 0.0676(6) 0.0681(6) 0.0432(5) -0.0080(6) 0.0125(5) -0.0060(6)
F1 0.067(7) 0.161(10) 0.104(8) 0.055(6) 0.000(6) -0.021(7)
N1 0.046(8) 0.065(9) 0.035(8) 0.004(7) -0.006(6) -0.009(6)
N2 0.050(8) 0.080(9) 0.043(8) 0.009(6) 0.010(6) -0.005(6)
C1 0.052(10) 0.071(11) 0.059(11) 0.007(8) -0.001(8) -0.019(8)
C2 0.037(10) 0.117(15) 0.060(11) 0.014(10) -0.023(8) -0.021(10)
C3 0.044(10) 0.088(12) 0.061(11) -0.013(9) -0.002(8) -0.015(9)
C4 0.039(10) 0.085(13) 0.087(13) 0.008(9) 0.016(9) -0.004(10)
C5 0.034(9) 0.190(19) 0.046(9) -0.021(11) 0.002(7) -0.037(11)
C6 0.059(11) 0.21(2) 0.062(11) -0.040(12) 0.019(10) -0.037(13)
C7 0.023(8) 0.20(2) 0.066(11) -0.017(11) 0.003(7) -0.045(12)
C8 0.052(11) 0.124(16) 0.064(11) -0.005(10) 0.008(9) -0.012(10)
C9 0.043(10) 0.067(11) 0.057(11) -0.004(8) 0.013(8) -0.013(9)
C10 0.057(10) 0.046(9) 0.027(8) 0.006(7) -0.014(7) 0.000(6)
C11 0.044(9) 0.065(10) 0.042(9) 0.001(8) 0.007(7) -0.005(7)
C13 0.035(9) 0.134(15) 0.072(12) 0.023(11) 0.016(8) -0.017(12)
C14 0.089(15) 0.123(16) 0.077(15) 0.019(12) 0.020(12) -0.018(12)
C15 0.071(14) 0.109(15) 0.068(13) 0.014(11) -0.011(10) 0.010(11)
C16 0.065(12) 0.095(13) 0.036(9) 0.017(9) 0.005(9) -0.004(9)

loop_
_atom_type_symbol
_atom_type_description
_atom_type_scat_dispersion_real
_atom_type_scat_dispersion_imag
_atom_type_scat_source
C C 0.0033 0.0016 'International Tables Vol C Tables 4.2.6.8 and 6.1.1.4'
H H 0.0000 0.0000 'International Tables Vol C Tables 4.2.6.8 and 6.1.1.4'
F F 0.0171 0.0103 'International Tables Vol C Tables 4.2.6.8 and 6.1.1.4'
I I -0.4742 1.8119 'International Tables Vol C Tables 4.2.6.8 and 6.1.1.4'
N N 0.0061 0.0033 'International Tables Vol C Tables 4.2.6.8 and 6.1.1.4'
Pb Pb -3.3944 10.1111 'International Tables Vol C Tables 4.2.6.8 and 6.1.1.4'

loop_
_geom_angle_atom_site_label_1
_geom_angle_atom_site_label_2
_geom_angle_atom_site_label_3
_geom_angle_site_symmetry_1
_geom_angle_site_symmetry_3
_geom_angle
C13 C12 F1 . . 119.5(15)
C13 C12 C11 . . 124.6(16)
F1 C12 C11 . . 115.9(13)
I3 Pb1 I2 7_665 . 94.65(3)
I3 Pb1 I1 7_665 7_665 84.55(3)
I2 Pb1 I1 . 7_665 90.95(3)
I3 Pb1 I2 7_665 7_665 89.13(3)
I2 Pb1 I2 . 7_665 175.06(4)
I1 Pb1 I2 7_665 7_665 86.24(3)
I3 Pb1 I3 7_665 . 96.66(3)
I2 Pb1 I3 . . 89.01(3)
I1 Pb1 I3 7_665 . 178.79(3)
I2 Pb1 I3 7_665 . 93.71(3)
I3 Pb1 I1 7_665 . 179.26(3)
I2 Pb1 I1 . . 85.80(3)
I1 Pb1 I1 7_665 . 96.03(3)
I2 Pb1 I1 7_665 . 90.45(3)
I3 Pb1 I1 . . 82.76(3)
Pb1 I1 Pb1 7_655 . 75.16(2)
Pb1 I2 Pb1 . 7_655 75.97(2)
Pb1 I3 Pb1 7_655 . 75.88(2)
C1 N1 C9 . . 121.7(13)
C1 N1 N2 . . 120.8(12)
C9 N1 N2 . . 117.0(12)
C10 N2 N1 . . 111.8(11)
N1 C1 C2 . . 121.0(14)
N1 C1 H1 . . 119.5
C2 C1 H1 . . 119.5
C3 C2 C1 . . 118.6(13)
C3 C2 H2 . . 120.7
C1 C2 H2 . . 120.7
C4 C3 C2 . . 120.2(15)
C4 C3 H3 . . 119.9
C2 C3 H3 . . 119.9
C3 C4 C5 . . 122.9(16)
C3 C4 C9 . . 120.7(15)
C5 C4 C9 . . 116.5(15)
C6 C5 C4 . . 121.3(15)
C6 C5 H5 . . 119.4
C4 C5 H5 . . 119.4
C5 C6 C7 . . 121.4(15)
C5 C6 H6 . . 119.3
C7 C6 H6 . . 119.3
C8 C7 C6 . . 120.0(14)
C8 C7 H7 . . 120.0
C6 C7 H7 . . 120.0
C7 C8 C9 . . 120.0(14)
C7 C8 H8 . . 120.0
C9 C8 H8 . . 120.0
N1 C9 C8 . . 121.5(14)
N1 C9 C4 . . 117.6(14)
C8 C9 C4 . . 120.8(15)
N2 C10 C11 . . 118.4(12)
N2 C10 H10 . . 120.8
C11 C10 H10 . . 120.8
C16 C11 C12 . . 115.4(13)
C16 C11 C10 . . 122.6(13)
C12 C11 C10 . . 121.9(13)
C12 C13 C14 . . 119.9(16)
C12 C13 H13 . . 120.1
C14 C13 H13 . . 120.1
C13 C14 C15 . . 118.9(17)
C13 C14 H14 . . 120.6
C15 C14 H14 . . 120.6
C16 C15 C14 . . 122.0(16)
C16 C15 H15 . . 119.0
C14 C15 H15 . . 119.0
C15 C16 C11 . . 119.1(14)
C15 C16 H16 . . 120.5
C11 C16 H16 . . 120.5

loop_
_geom_bond_atom_site_label_1
_geom_bond_atom_site_label_2
_geom_bond_site_symmetry_2
_geom_bond_distance
C12 C13 . 1.313(17)
C12 F1 . 1.359(16)
C12 C11 . 1.397(17)
Pb1 I3 7_665 3.1935(12)
Pb1 I2 . 3.1938(11)
Pb1 I1 7_665 3.2102(11)
Pb1 I2 7_665 3.2339(11)
Pb1 I3 . 3.2402(11)
Pb1 I1 . 3.2761(11)
I1 Pb1 7_655 3.2102(11)
I2 Pb1 7_655 3.2339(11)
I3 Pb1 7_655 3.1935(11)
N1 C1 . 1.324(14)
N1 C9 . 1.366(15)
N1 N2 . 1.427(13)
N2 C10 . 1.260(14)
C1 C2 . 1.437(17)
C1 H1 . 0.9300
C2 C3 . 1.366(17)
C2 H2 . 0.9300
C3 C4 . 1.358(18)
C3 H3 . 0.9300
C4 C5 . 1.418(18)
C4 C9 . 1.446(18)
C5 C6 . 1.323(17)
C5 H5 . 0.9300
C6 C7 . 1.440(18)
C6 H6 . 0.9300
C7 C8 . 1.335(18)
C7 H7 . 0.9300
C8 C9 . 1.399(18)
C8 H8 . 0.9300
C10 C11 . 1.457(16)
C10 H10 . 0.9300
C11 C16 . 1.407(17)
C13 C14 . 1.355(19)
C13 H13 . 0.9300
C14 C15 . 1.373(19)
C14 H14 . 0.9300
C15 C16 . 1.368(17)
C15 H15 . 0.9300
C16 H16 . 0.9300
